data_4030182
loop_
_publ_author_name
'Berger, Rolf'
'Meerschaut, Alain'

_publ_section_title
;
 The crystal structure of Tl5Cu14Se10
;
_journal_name_full 'European Journal of Solid State and Inorganic Chemistry'
_journal_page_first 279
_journal_page_last 288
_journal_volume 25
_journal_year 1988
_chemical_formula_sum 'Cu14 Se10 Tl5'
_chemical_formula_weight 2701.20
_space_group_IT_number 12
_symmetry_cell_setting monoclinic
_symmetry_Int_Tables_number 12
_symmetry_space_group_name_Hall '-C 2y'
_symmetry_space_group_name_H-M 'C 1 2/m 1'
_cell_angle_alpha 90
_cell_angle_beta 116.089(7)
_cell_angle_gamma 90
_cell_formula_units_Z 2
_cell_length_a 18.097(2)
_cell_length_b 3.9582(2)
_cell_length_c 18.118(2)
_cell_volume 1165.6(2)
_diffrn_ambient_temperature 293
_diffrn_radiation_probe x-ray
_diffrn_radiation_type MoK\a
_diffrn_radiation_wavelength 0.71069
_exptl_absorpt_coefficient_mu 62.478
_exptl_crystal_density_diffrn 7.696
_exptl_crystal_F_000 2302
_refine_ls_number_reflns 999
_refine_ls_R_factor_gt 0.047
_refine_ls_wR_factor_gt 0.057
_cod_data_source_file EJSSIC-1988-25-279-288.cif
_cod_data_source_block Tl5Cu14Se10
_cod_original_sg_symbol_H-M 'C 2/m'
_cod_database_code 4030182

loop_
_symmetry_equiv_pos_site_id
_symmetry_equiv_pos_as_xyz
1 x,y,z
2 -x,y,-z
3 -x,-y,-z
4 x,-y,z
5 1/2+x,1/2+y,z
6 1/2-x,1/2+y,-z
7 1/2-x,1/2-y,-z
8 1/2+x,1/2-y,z

loop_
_atom_site_aniso_label
_atom_site_aniso_U_11
_atom_site_aniso_U_22
_atom_site_aniso_U_33
_atom_site_aniso_U_23
_atom_site_aniso_U_13
_atom_site_aniso_U_12
Se1 0.0149(9) 0.0170(10) 0.0186(9) 0.0000 0.0064(7) 0.0000
Se2 0.0162(9) 0.0230(10) 0.0151(9) 0.0000 0.0062(7) 0.0000
Se3 0.0143(9) 0.0160(10) 0.0166(9) 0.0000 0.0046(7) 0.0000
Se4 0.0160(9) 0.0170(10) 0.0172(9) 0.0000 0.0074(7) 0.0000
Se5 0.0167(9) 0.0180(10) 0.0163(9) 0.0000 0.0060(7) 0.0000
Cu1 0.028(2) 0.047(3) 0.0180(10) 0.0000 0.0000(10) 0.0000
Cu2 0.027(2) 0.049(3) 0.022(2) 0.0000 0.0010(10) 0.0000
Cu3 0.0280(10) 0.023(2) 0.053(2) 0.0000 0.0220(10) 0.0000
Cu4 0.0250(10) 0.025(2) 0.0160(10) 0.0000 0.0040(10) 0.0000
Cu5 0.0310(10) 0.021(2) 0.0370(10) 0.0000 0.0220(10) 0.0000
Cu6 0.028(2) 0.023(2) 0.0180(10) 0.0000 0.0040(10) 0.0000
Cu7 0.0360(10) 0.018(2) 0.0410(10) 0.0000 0.0260(10) 0.0000
Tl1 0.0284(7) 0.0290(9) 0.0260(6) 0.0000 0.0085(5) 0.0000
Tl2 0.0281(5) 0.0305(7) 0.0409(5) 0.0000 0.0137(4) 0.0000
Tl3 0.0258(4) 0.0288(7) 0.0363(5) 0.0000 0.0106(4) 0.0000

loop_
_atom_site_label
_atom_site_type_symbol
_atom_site_thermal_displace_type
_atom_site_fract_x
_atom_site_fract_y
_atom_site_fract_z
_atom_site_occupancy
_atom_site_U_iso_or_equiv
Se1 Se Uani 0.1155(2) 0.00000 0.7918(2) 1.000 0.0172(5)
Se2 Se Uani 0.3388(2) 0.00000 0.9815(2) 1.000 0.0184(5)
Se3 Se Uani 0.22730(10) 0.00000 0.3824(2) 1.000 0.0164(5)
Se4 Se Uani 0.5712(2) 0.00000 0.1700(2) 1.000 0.0167(5)
Se5 Se Uani 0.4563(2) 0.00000 0.5729(2) 1.000 0.0175(5)
Cu1 Cu Uani 0.4170(3) 0.00000 0.1260(2) 1.000 0.0347(12)
Cu2 Cu Uani 0.3034(2) 0.00000 0.5291(2) 1.000 0.0362(14)
Cu3 Cu Uani 0.1919(2) 0.00000 0.9535(3) 1.000 0.0331(10)
Cu4 Cu Uani 0.4730(2) 0.00000 0.2809(2) 1.000 0.0238(8)
Cu5 Cu Uani 0.0234(2) 0.00000 0.2124(2) 1.000 0.0271(8)
Cu6 Cu Uani 0.6396(2) 0.00000 0.3151(2) 1.000 0.0252(10)
Cu7 Cu Uani 0.0898(2) 0.00000 0.3829(2) 1.000 0.0284(8)
Tl1 Tl Uani 0.00000 0.00000 0.00000 1.000 0.0291(4)
Tl2 Tl Uani 0.88730(7) 0.00000 0.40161(8) 1.000 0.0337(3)
Tl3 Tl Uani 0.22321(7) 0.00000 0.17885(8) 1.000 0.0314(3)

loop_
_atom_type_symbol
_atom_type_description
_atom_type_scat_dispersion_real
_atom_type_scat_dispersion_imag
_atom_type_scat_source
Cu Cu 0.3201 1.2651 ' International Tables Vol C Tables 4.2.6.8 and 6.1.1.4'
Se Se -0.0929 2.2259 ' International Tables Vol C Tables 4.2.6.8 and 6.1.1.4'
Tl Tl -2.8358 9.6688 ' International Tables Vol C Tables 4.2.6.8 and 6.1.1.4'

loop_
_geom_angle_atom_site_label_1
_geom_angle_atom_site_label_2
_geom_angle_atom_site_label_3
_geom_angle
_geom_angle_site_symmetry_1
_geom_angle_site_symmetry_3
_geom_angle_publ_flag
Cu3 Se1 Cu5 93.63(17) . 2_556 yes
Cu1 Se1 Cu3 61.32(11) 6_546 . yes
Cu3 Se1 Cu4 118.90(12) . 6_546 yes
Cu1 Se1 Cu3 61.32(11) 6_556 . yes
Cu3 Se1 Cu4 118.90(12) . 6_556 yes
Cu1 Se1 Cu5 63.40(14) 6_546 2_556 yes
Cu4 Se1 Cu5 65.29(12) 6_546 2_556 yes
Cu1 Se1 Cu5 63.40(14) 6_556 2_556 yes
Cu4 Se1 Cu5 65.29(12) 6_556 2_556 yes
Cu1 Se1 Cu4 57.94(10) 6_546 6_546 yes
Cu1 Se1 Cu1 94.61(15) 6_546 6_556 yes
Cu1 Se1 Cu4 128.5(2) 6_546 6_556 yes
Cu1 Se1 Cu4 128.5(2) 6_556 6_546 yes
Cu4 Se1 Cu4 103.38(16) 6_546 6_556 yes
Cu1 Se1 Cu4 57.94(10) 6_556 6_556 yes
Cu1 Se2 Cu3 107.0(2) 1_556 . yes
Cu3 Se2 Cu3 69.76(15) . 6_547 yes
Cu3 Se2 Cu3 69.76(15) . 6_557 yes
Cu1 Se2 Cu3 68.01(15) 1_556 6_547 yes
Cu1 Se2 Cu3 68.01(15) 1_556 6_557 yes
Cu3 Se2 Cu3 105.43(18) 6_547 6_557 yes
Cu2 Se3 Cu7 94.80(16) . . yes
Cu2 Se3 Cu6 118.30(11) . 5_445 yes
Cu2 Se3 Cu6 118.30(11) . 5_455 yes
Cu2 Se3 Cu2 61.23(11) . 6_546 yes
Cu2 Se3 Cu2 61.23(11) . 6_556 yes
Cu6 Se3 Cu7 65.17(11) 5_445 . yes
Cu6 Se3 Cu7 65.17(11) 5_455 . yes
Cu2 Se3 Cu7 62.64(10) 6_546 . yes
Cu2 Se3 Cu7 62.64(10) 6_556 . yes
Cu6 Se3 Cu6 105.03(14) 5_445 5_455 yes
Cu2 Se3 Cu6 57.75(10) 6_546 5_445 yes
Cu2 Se3 Cu6 127.38(15) 6_556 5_445 yes
Cu2 Se3 Cu6 127.38(15) 6_546 5_455 yes
Cu2 Se3 Cu6 57.75(10) 6_556 5_455 yes
Cu2 Se3 Cu2 91.92(12) 6_546 6_556 yes
Cu1 Se4 Cu6 108.34(19) . . yes
Cu1 Se4 Cu5 66.59(13) . 5_545 yes
Cu1 Se4 Cu5 66.59(13) . 5_555 yes
Cu5 Se4 Cu6 74.45(12) 5_545 . yes
Cu5 Se4 Cu6 74.45(12) 5_555 . yes
Cu5 Se4 Cu5 109.97(18) 5_545 5_555 yes
Cu2 Se5 Cu4 109.18(19) . 2_656 yes
Cu2 Se5 Cu7 67.25(13) . 6_546 yes
Cu2 Se5 Cu7 67.25(13) . 6_556 yes
Cu4 Se5 Cu7 74.12(12) 2_656 6_546 yes
Cu4 Se5 Cu7 74.12(12) 2_656 6_556 yes
Cu7 Se5 Cu7 109.94(18) 6_546 6_556 yes
Se2 Cu1 Se4 112.8(2) 1_554 . yes
Se1 Cu1 Se4 107.64(14) 6_546 . yes
Se1 Cu1 Se4 107.64(14) 6_556 . yes
Se1 Cu1 Se2 116.24(16) 6_546 1_554 yes
Se1 Cu1 Se2 116.24(16) 6_556 1_554 yes
Se1 Cu1 Se1 94.61(16) 6_546 6_556 yes
Se3 Cu2 Se5 111.41(17) . . yes
Se3 Cu2 Se3 118.77(12) . 6_546 yes
Se3 Cu2 Se3 118.77(12) . 6_556 yes
Se3 Cu2 Se5 106.94(12) 6_546 . yes
Se3 Cu2 Se5 106.94(12) 6_556 . yes
Se3 Cu2 Se3 91.92(12) 6_546 6_556 yes
Se1 Cu3 Se2 102.7(2) . . yes
Se1 Cu3 Se2 114.17(15) . 6_547 yes
Se1 Cu3 Se2 114.17(15) . 6_557 yes
Se2 Cu3 Se2 110.24(16) . 6_547 yes
Se2 Cu3 Se2 110.24(16) . 6_557 yes
Se2 Cu3 Se2 105.43(19) 6_547 6_557 yes
Se1 Cu4 Se5 119.21(12) 6_546 2_656 yes
Se1 Cu4 Se5 119.21(12) 6_556 2_656 yes
Se1 Cu4 Se1 103.38(16) 6_546 6_556 yes
Se1 Cu5 Se4 119.32(13) 2_556 5_445 yes
Se1 Cu5 Se4 119.32(13) 2_556 5_455 yes
Se4 Cu5 Se4 109.97(18) 5_445 5_455 yes
Se3 Cu6 Se4 116.96(12) 5_545 . yes
Se3 Cu6 Se4 116.96(12) 5_555 . yes
Se3 Cu6 Se3 105.03(15) 5_545 5_555 yes
Se3 Cu7 Se5 119.46(13) . 6_546 yes
Se3 Cu7 Se5 119.46(13) . 6_556 yes
Se5 Cu7 Se5 109.94(18) 6_546 6_556 yes

loop_
_geom_bond_atom_site_label_1
_geom_bond_atom_site_label_2
_geom_bond_distance
_geom_bond_site_symmetry_2
_geom_bond_publ_flag
Se1 Cu3 2.633(6) . yes
Se1 Cu5 2.481(6) 2_556 yes
Se1 Cu1 2.693(4) 6_546 yes
Se1 Cu4 2.522(3) 6_546 yes
Se1 Cu1 2.693(4) 6_556 yes
Se1 Cu4 2.522(3) 6_556 yes
Se2 Cu3 2.478(6) . yes
Se2 Cu1 2.366(5) 1_556 yes
Se2 Cu3 2.488(4) 6_547 yes
Se2 Cu3 2.488(4) 6_557 yes
Se3 Cu2 2.396(5) . yes
Se3 Cu7 2.492(5) . yes
Se3 Cu6 2.494(3) 5_445 yes
Se3 Cu6 2.494(3) 5_455 yes
Se3 Cu2 2.753(3) 6_546 yes
Se3 Cu2 2.753(3) 6_556 yes
Se4 Cu1 2.543(7) . yes
Se4 Cu6 2.363(5) . yes
Se4 Cu5 2.417(3) 5_545 yes
Se4 Cu5 2.417(3) 5_555 yes
Se5 Cu2 2.521(6) . yes
Se5 Cu4 2.382(5) 2_656 yes
Se5 Cu7 2.417(3) 6_546 yes
Se5 Cu7 2.417(3) 6_556 yes

loop_
_geom_torsion_atom_site_label_1
_geom_torsion_atom_site_label_2
_geom_torsion_atom_site_label_3
_geom_torsion_atom_site_label_4
_geom_torsion
_geom_torsion_publ_flag
Cu7 Se3 Cu2 Se5 180.00(1) no
